data_4506305
loop_
_publ_author_name
'Cui, Jiehu'
'Li, Yizhi'
'Guo, Zijian'
'Zheng, Hegen'

_publ_section_title
;
 Six New Co-Coordination Polymers Based on a Tripodal Carboxylate Ligand
;
_journal_issue 7
_journal_name_full 'Crystal Growth &amp; Design'
_journal_page_first 3610
_journal_paper_doi 10.1021/cg3004323
_journal_volume 12
_journal_year 2012
_chemical_formula_moiety 'C42 H34 Co O20'
_chemical_formula_sum 'C42 H34 Co O20'
_chemical_formula_weight 917.62
_chemical_name_systematic
; 
 ? 
;
_space_group_IT_number 2
_symmetry_cell_setting triclinic
_symmetry_space_group_name_Hall '-P 1'
_symmetry_space_group_name_H-M 'P -1'
_atom_sites_solution_hydrogens geom
_atom_sites_solution_primary direct
_atom_sites_solution_secondary difmap
_audit_creation_method SHELXL-97
_cell_angle_alpha 109.5130(10)
_cell_angle_beta 99.1890(10)
_cell_angle_gamma 98.4030(10)
_cell_formula_units_Z 1
_cell_length_a 5.8035(6)
_cell_length_b 13.6010(13)
_cell_length_c 13.8761(14)
_cell_measurement_temperature 293(2)
_cell_volume 995.44(17)
_computing_cell_refinement 'SMART (Bruker, 2000)'
_computing_data_collection 'SMART (Bruker, 2000)'
_computing_data_reduction 'SMART (Bruker, 2000)'
_computing_molecular_graphics SHELXTL
_computing_publication_material SHELXTL
_computing_structure_refinement 'SHELXL-97 (Sheldrick, 2008)'
_computing_structure_solution 'SHELXS-97 (Sheldrick, 2008)'
_diffrn_ambient_temperature 293(2)
_diffrn_measured_fraction_theta_full 0.990
_diffrn_measured_fraction_theta_max 0.990
_diffrn_measurement_device_type 'phi and omega scans'
_diffrn_radiation_monochromator graphite
_diffrn_radiation_source 'fine-focus sealed tube'
_diffrn_radiation_type MoK\a
_diffrn_radiation_wavelength 0.71073
_diffrn_reflns_av_R_equivalents 0.0171
_diffrn_reflns_av_sigmaI/netI 0.0230
_diffrn_reflns_limit_h_max 6
_diffrn_reflns_limit_h_min -6
_diffrn_reflns_limit_k_max 16
_diffrn_reflns_limit_k_min -15
_diffrn_reflns_limit_l_max 16
_diffrn_reflns_limit_l_min -16
_diffrn_reflns_number 7121
_diffrn_reflns_theta_full 25.00
_diffrn_reflns_theta_max 25.00
_diffrn_reflns_theta_min 1.60
_exptl_absorpt_coefficient_mu 0.519
_exptl_absorpt_correction_T_max 0.897
_exptl_absorpt_correction_T_min 0.856
_exptl_absorpt_correction_type multi-scan
_exptl_absorpt_process_details 'SADABS; Bruker, 2000'
_exptl_crystal_colour red
_exptl_crystal_density_diffrn 1.531
_exptl_crystal_density_method 'not measured'
_exptl_crystal_description block
_exptl_crystal_F_000 473
_exptl_crystal_size_max 0.30
_exptl_crystal_size_mid 0.20
_exptl_crystal_size_min 0.20
_refine_diff_density_max 0.567
_refine_diff_density_min -0.562
_refine_diff_density_rms 0.055
_refine_ls_extinction_method none
_refine_ls_goodness_of_fit_ref 1.010
_refine_ls_hydrogen_treatment constr
_refine_ls_matrix_type full
_refine_ls_number_parameters 288
_refine_ls_number_reflns 3462
_refine_ls_number_restraints 0
_refine_ls_restrained_S_all 1.010
_refine_ls_R_factor_all 0.0399
_refine_ls_R_factor_gt 0.0365
_refine_ls_shift/su_max 0.000
_refine_ls_shift/su_mean 0.000
_refine_ls_structure_factor_coef Fsqd
_refine_ls_weighting_details 'calc w=1/[\s^2^(Fo^2^)+(0.0807P)^2^+0.4267P] where P=(Fo^2^+2Fc^2^)/3'
_refine_ls_weighting_scheme calc
_refine_ls_wR_factor_gt 0.1122
_refine_ls_wR_factor_ref 0.1157
_reflns_number_gt 3159
_reflns_number_total 3462
_reflns_threshold_expression >2sigma(I)
_cod_data_source_file cg3004323_si_002.cif
_cod_data_source_block 1
_cod_depositor_comments 'Adding full bibliography for 4506305--4506310.cif.'
_cod_original_sg_symbol_Hall '-P 1   '
_cod_original_sg_symbol_H-M 'P -1 '
_cod_database_code 4506305

loop_
_symmetry_equiv_pos_as_xyz
'x, y, z'
'-x, -y, -z'

loop_
_atom_site_label
_atom_site_type_symbol
_atom_site_fract_x
_atom_site_fract_y
_atom_site_fract_z
_atom_site_U_iso_or_equiv
_atom_site_adp_type
_atom_site_occupancy
_atom_site_symmetry_multiplicity
_atom_site_calc_flag
_atom_site_refinement_flags
C1 C 0.2783(4) 0.77144(16) 0.77657(16) 0.0298(4) Uani 1 1 d .
C2 C 0.4488(4) 0.70908(17) 0.76971(16) 0.0313(5) Uani 1 1 d .
H2A H 0.5650 0.7193 0.8287 0.038 Uiso 1 1 calc R
C3 C 0.4438(4) 0.63201(17) 0.67459(17) 0.0324(5) Uani 1 1 d .
C4 C 0.2787(4) 0.61736(17) 0.58452(17) 0.0353(5) Uani 1 1 d .
H4A H 0.2775 0.5653 0.5206 0.042 Uiso 1 1 calc R
C5 C 0.1151(4) 0.68289(17) 0.59287(16) 0.0330(5) Uani 1 1 d .
C6 C 0.1106(4) 0.75853(17) 0.68709(17) 0.0327(5) Uani 1 1 d .
H6 H -0.0030 0.8005 0.6910 0.039 Uiso 1 1 calc R
C7 C 0.6571(4) 0.51546(16) 0.73117(16) 0.0314(5) Uani 1 1 d .
C8 C 0.8492(4) 0.46595(19) 0.72238(18) 0.0374(5) Uani 1 1 d .
H8A H 0.9453 0.4741 0.6768 0.045 Uiso 1 1 calc R
C9 C 0.8973(4) 0.4047(2) 0.78124(19) 0.0408(5) Uani 1 1 d .
H9 H 1.0240 0.3701 0.7741 0.049 Uiso 1 1 calc R
C10 C 0.7582(4) 0.39386(18) 0.85142(18) 0.0370(5) Uani 1 1 d .
C11 C 0.5675(4) 0.44462(19) 0.86008(19) 0.0391(5) Uani 1 1 d .
H11 H 0.4740 0.4382 0.9071 0.047 Uiso 1 1 calc R
C12 C 0.5151(4) 0.50436(18) 0.79998(19) 0.0375(5) Uani 1 1 d .
H12A H 0.3854 0.5371 0.8054 0.045 Uiso 1 1 calc R
C13 C 0.8085(4) 0.3246(2) 0.9113(2) 0.0433(6) Uani 1 1 d .
C14 C -0.0398(4) 0.74808(17) 0.46359(16) 0.0328(5) Uani 1 1 d .
C15 C 0.1722(4) 0.8176(2) 0.47835(19) 0.0412(5) Uani 1 1 d .
H15 H 0.3097 0.8171 0.5228 0.049 Uiso 1 1 calc R
C16 C 0.1771(4) 0.8881(2) 0.42597(19) 0.0423(6) Uani 1 1 d .
H16 H 0.3202 0.9342 0.4343 0.051 Uiso 1 1 calc R
C17 C -0.0277(4) 0.89105(19) 0.36139(17) 0.0367(5) Uani 1 1 d .
C18 C -0.2410(4) 0.82329(19) 0.35073(18) 0.0395(5) Uani 1 1 d .
H18 H -0.3803 0.8262 0.3091 0.047 Uiso 1 1 calc R
C19 C -0.2484(4) 0.75151(19) 0.40142(17) 0.0378(5) Uani 1 1 d .
H19 H -0.3917 0.7060 0.3940 0.045 Uiso 1 1 calc R
C20 C -0.0088(5) 0.9642(2) 0.30264(18) 0.0412(5) Uani 1 1 d .
C21 C 0.2682(4) 0.84945(16) 0.88037(16) 0.0280(4) Uani 1 1 d .
Co1 Co 0.0000 1.0000 1.0000 0.02776(15) Uani 1 2 d S
O1 O -0.2927(3) 0.98657(12) 0.88295(11) 0.0344(3) Uani 1 1 d .
H1A H -0.4319 0.9748 0.8942 0.041 Uiso 1 1 d R
H1B H -0.2748 1.0233 0.8447 0.041 Uiso 1 1 d R
O2 O 0.1519(3) 1.14766(12) 0.99715(13) 0.0377(4) Uani 1 1 d .
H2C H 0.1742 1.1395 0.9361 0.057 Uiso 1 1 d R
H2D H 0.0581 1.1901 1.0125 0.057 Uiso 1 1 d R
O3 O 0.1615(3) 0.92440(12) 0.88058(11) 0.0328(3) Uani 1 1 d .
O4 O 0.3591(3) 0.83647(12) 0.96285(11) 0.0320(3) Uani 1 1 d .
O5 O 0.6136(3) 0.56864(13) 0.66336(12) 0.0380(4) Uani 1 1 d .
O6 O 0.9502(4) 0.2680(2) 0.89637(19) 0.0717(7) Uani 1 1 d .
O7 O 0.6807(4) 0.33095(17) 0.98295(17) 0.0611(6) Uani 1 1 d .
H7 H 0.6943 0.2832 1.0058 0.092 Uiso 1 1 calc R
O8 O -0.0576(3) 0.66745(12) 0.50397(12) 0.0398(4) Uani 1 1 d .
O9 O 0.1784(3) 1.01902(16) 0.30531(15) 0.0545(5) Uani 1 1 d .
O10 O -0.2150(3) 0.96260(16) 0.24497(15) 0.0508(5) Uani 1 1 d .
H10 H -0.1933 1.0034 0.2136 0.076 Uiso 1 1 calc R

loop_
_atom_site_aniso_label
_atom_site_aniso_U_11
_atom_site_aniso_U_22
_atom_site_aniso_U_33
_atom_site_aniso_U_23
_atom_site_aniso_U_13
_atom_site_aniso_U_12
C1 0.0387(11) 0.0272(10) 0.0303(10) 0.0153(9) 0.0106(9) 0.0132(9)
C2 0.0381(11) 0.0322(11) 0.0303(10) 0.0159(9) 0.0086(9) 0.0158(9)
C3 0.0417(12) 0.0315(11) 0.0349(11) 0.0187(9) 0.0150(9) 0.0185(9)
C4 0.0511(13) 0.0311(11) 0.0296(10) 0.0142(9) 0.0125(9) 0.0163(10)
C5 0.0422(12) 0.0319(11) 0.0299(10) 0.0177(9) 0.0057(9) 0.0099(9)
C6 0.0381(11) 0.0314(11) 0.0363(11) 0.0183(9) 0.0097(9) 0.0154(9)
C7 0.0400(11) 0.0274(10) 0.0306(10) 0.0127(9) 0.0082(9) 0.0131(9)
C8 0.0394(12) 0.0459(13) 0.0396(12) 0.0229(11) 0.0184(10) 0.0198(10)
C9 0.0415(12) 0.0484(14) 0.0464(13) 0.0252(11) 0.0167(10) 0.0259(11)
C10 0.0423(12) 0.0365(12) 0.0405(12) 0.0206(10) 0.0114(10) 0.0158(10)
C11 0.0474(13) 0.0403(13) 0.0428(12) 0.0226(10) 0.0219(10) 0.0192(10)
C12 0.0401(12) 0.0393(12) 0.0463(13) 0.0219(10) 0.0191(10) 0.0230(10)
C13 0.0496(14) 0.0469(14) 0.0474(14) 0.0289(12) 0.0142(11) 0.0207(11)
C14 0.0447(12) 0.0327(11) 0.0255(10) 0.0129(9) 0.0085(9) 0.0152(9)
C15 0.0387(12) 0.0499(14) 0.0389(12) 0.0224(11) 0.0026(10) 0.0135(10)
C16 0.0413(13) 0.0490(14) 0.0407(12) 0.0228(11) 0.0076(10) 0.0084(11)
C17 0.0458(13) 0.0409(13) 0.0311(11) 0.0180(10) 0.0121(9) 0.0173(10)
C18 0.0393(12) 0.0478(14) 0.0370(12) 0.0209(11) 0.0046(10) 0.0174(10)
C19 0.0380(12) 0.0405(13) 0.0380(12) 0.0183(10) 0.0060(9) 0.0110(10)
C20 0.0535(15) 0.0440(13) 0.0336(12) 0.0187(10) 0.0131(10) 0.0191(11)
C21 0.0314(10) 0.0292(10) 0.0318(10) 0.0166(9) 0.0126(8) 0.0132(8)
Co1 0.0334(2) 0.0293(2) 0.0272(2) 0.01360(17) 0.00990(16) 0.01543(16)
O1 0.0343(8) 0.0401(9) 0.0348(8) 0.0192(7) 0.0083(6) 0.0122(6)
O2 0.0392(8) 0.0378(9) 0.0452(9) 0.0227(7) 0.0108(7) 0.0158(7)
O3 0.0432(8) 0.0360(8) 0.0324(8) 0.0190(7) 0.0165(6) 0.0238(7)
O4 0.0399(8) 0.0352(8) 0.0310(7) 0.0188(6) 0.0114(6) 0.0184(6)
O5 0.0530(10) 0.0426(9) 0.0349(8) 0.0217(7) 0.0206(7) 0.0306(8)
O6 0.0852(15) 0.0942(16) 0.0907(16) 0.0723(14) 0.0478(13) 0.0637(14)
O7 0.0864(14) 0.0650(13) 0.0701(13) 0.0506(11) 0.0415(11) 0.0439(11)
O8 0.0506(9) 0.0342(8) 0.0354(8) 0.0178(7) -0.0005(7) 0.0104(7)
O9 0.0589(11) 0.0636(12) 0.0515(11) 0.0366(10) 0.0120(9) 0.0083(9)
O10 0.0568(11) 0.0597(12) 0.0525(10) 0.0395(9) 0.0104(8) 0.0192(9)

loop_
_atom_type_symbol
_atom_type_description
_atom_type_scat_dispersion_real
_atom_type_scat_dispersion_imag
_atom_type_scat_source
C C 0.0033 0.0016 'International Tables Vol C Tables 4.2.6.8 and 6.1.1.4'
H H 0.0000 0.0000 'International Tables Vol C Tables 4.2.6.8 and 6.1.1.4'
Co Co 0.3494 0.9721 'International Tables Vol C Tables 4.2.6.8 and 6.1.1.4'
O O 0.0106 0.0060 'International Tables Vol C Tables 4.2.6.8 and 6.1.1.4'

loop_
_geom_angle_atom_site_label_1
_geom_angle_atom_site_label_2
_geom_angle_atom_site_label_3
_geom_angle
_geom_angle_site_symmetry_1
_geom_angle_site_symmetry_3
C6 C1 C2 120.02(19) . .
C6 C1 C21 119.76(18) . .
C2 C1 C21 120.18(18) . .
C3 C2 C1 119.3(2) . .
C3 C2 H2A 120.4 . .
C1 C2 H2A 120.4 . .
C2 C3 C4 121.8(2) . .
C2 C3 O5 121.39(19) . .
C4 C3 O5 116.69(19) . .
C5 C4 C3 117.7(2) . .
C5 C4 H4A 121.1 . .
C3 C4 H4A 121.1 . .
C6 C5 C4 121.98(19) . .
C6 C5 O8 119.16(19) . .
C4 C5 O8 118.77(19) . .
C5 C6 C1 119.13(19) . .
C5 C6 H6 120.4 . .
C1 C6 H6 120.4 . .
O5 C7 C12 124.38(19) . .
O5 C7 C8 115.27(19) . .
C12 C7 C8 120.23(19) . .
C9 C8 C7 119.8(2) . .
C9 C8 H8A 120.1 . .
C7 C8 H8A 120.1 . .
C8 C9 C10 120.6(2) . .
C8 C9 H9 119.7 . .
C10 C9 H9 119.7 . .
C11 C10 C9 119.0(2) . .
C11 C10 C13 121.3(2) . .
C9 C10 C13 119.6(2) . .
C12 C11 C10 120.8(2) . .
C12 C11 H11 119.6 . .
C10 C11 H11 119.6 . .
C11 C12 C7 119.6(2) . .
C11 C12 H12A 120.2 . .
C7 C12 H12A 120.2 . .
O6 C13 O7 123.3(2) . .
O6 C13 C10 123.7(2) . .
O7 C13 C10 113.0(2) . .
C15 C14 C19 121.0(2) . .
C15 C14 O8 123.19(19) . .
C19 C14 O8 115.7(2) . .
C14 C15 C16 118.9(2) . .
C14 C15 H15 120.5 . .
C16 C15 H15 120.5 . .
C15 C16 C17 121.0(2) . .
C15 C16 H16 119.5 . .
C17 C16 H16 119.5 . .
C16 C17 C18 119.2(2) . .
C16 C17 C20 118.6(2) . .
C18 C17 C20 122.2(2) . .
C19 C18 C17 120.6(2) . .
C19 C18 H18 119.7 . .
C17 C18 H18 119.7 . .
C18 C19 C14 119.2(2) . .
C18 C19 H19 120.4 . .
C14 C19 H19 120.4 . .
O9 C20 O10 122.7(2) . .
O9 C20 C17 123.5(2) . .
O10 C20 C17 113.8(2) . .
O4 C21 O3 123.19(19) . .
O4 C21 C1 119.13(17) . .
O3 C21 C1 117.65(17) . .
O3 Co1 O3 179.998(1) . 2_577
O3 Co1 O2 90.28(6) . 2_577
O3 Co1 O2 89.72(6) 2_577 2_577
O3 Co1 O2 89.72(6) . .
O3 Co1 O2 90.29(6) 2_577 .
O2 Co1 O2 179.999(1) 2_577 .
O3 Co1 O1 92.52(6) . 2_577
O3 Co1 O1 87.47(6) 2_577 2_577
O2 Co1 O1 89.65(6) 2_577 2_577
O2 Co1 O1 90.35(6) . 2_577
O3 Co1 O1 87.47(6) . .
O3 Co1 O1 92.53(6) 2_577 .
O2 Co1 O1 90.35(6) 2_577 .
O2 Co1 O1 89.65(6) . .
O1 Co1 O1 179.999(1) 2_577 .
Co1 O1 H1A 118.2 . .
Co1 O1 H1B 118.3 . .
H1A O1 H1B 115.5 . .
Co1 O2 H2C 109.3 . .
Co1 O2 H2D 109.4 . .
H2C O2 H2D 109.5 . .
C21 O3 Co1 123.80(13) . .
C7 O5 C3 119.69(16) . .
C13 O7 H7 109.5 . .
C14 O8 C5 116.58(17) . .
C20 O10 H10 109.5 . .

loop_
_geom_bond_atom_site_label_1
_geom_bond_atom_site_label_2
_geom_bond_distance
_geom_bond_site_symmetry_2
C1 C6 1.392(3) .
C1 C2 1.389(3) .
C1 C21 1.493(3) .
C2 C3 1.377(3) .
C2 H2A 0.9300 .
C3 C4 1.384(3) .
C3 O5 1.395(2) .
C4 C5 1.387(3) .
C4 H4A 0.9300 .
C5 C6 1.374(3) .
C5 O8 1.393(3) .
C6 H6 0.9300 .
C7 O5 1.380(2) .
C7 C12 1.387(3) .
C7 C8 1.385(3) .
C8 C9 1.374(3) .
C8 H8A 0.9300 .
C9 C10 1.391(3) .
C9 H9 0.9300 .
C10 C11 1.388(3) .
C10 C13 1.480(3) .
C11 C12 1.376(3) .
C11 H11 0.9300 .
C12 H12A 0.9300 .
C13 O6 1.202(3) .
C13 O7 1.320(3) .
C14 C15 1.379(3) .
C14 C19 1.386(3) .
C14 O8 1.387(3) .
C15 C16 1.383(3) .
C15 H15 0.9300 .
C16 C17 1.384(3) .
C16 H16 0.9300 .
C17 C18 1.386(3) .
C17 C20 1.484(3) .
C18 C19 1.380(3) .
C18 H18 0.9300 .
C19 H19 0.9300 .
C20 O9 1.213(3) .
C20 O10 1.322(3) .
C21 O4 1.260(2) .
C21 O3 1.267(2) .
Co1 O3 2.0787(14) .
Co1 O3 2.0787(14) 2_577
Co1 O2 2.0877(15) 2_577
Co1 O2 2.0878(15) .
Co1 O1 2.0944(14) 2_577
Co1 O1 2.0944(14) .
O1 H1A 0.8500 .
O1 H1B 0.8500 .
O2 H2C 0.8500 .
O2 H2D 0.8500 .
O7 H7 0.8200 .
O10 H10 0.8200 .

loop_
_geom_torsion_atom_site_label_1
_geom_torsion_atom_site_label_2
_geom_torsion_atom_site_label_3
_geom_torsion_atom_site_label_4
_geom_torsion
_geom_torsion_site_symmetry_1
C6 C1 C2 C3 -2.5(3) .
C21 C1 C2 C3 175.2(2) .
C1 C2 C3 C4 2.4(3) .
C1 C2 C3 O5 178.90(19) .
C2 C3 C4 C5 -0.4(3) .
O5 C3 C4 C5 -177.07(19) .
C3 C4 C5 C6 -1.5(3) .
C3 C4 C5 O8 -178.02(19) .
C4 C5 C6 C1 1.4(3) .
O8 C5 C6 C1 177.86(19) .
C2 C1 C6 C5 0.7(3) .
C21 C1 C6 C5 -176.99(19) .
O5 C7 C8 C9 -175.5(2) .
C12 C7 C8 C9 0.7(4) .
C7 C8 C9 C10 -1.5(4) .
C8 C9 C10 C11 1.0(4) .
C8 C9 C10 C13 178.0(2) .
C9 C10 C11 C12 0.3(4) .
C13 C10 C11 C12 -176.6(2) .
C10 C11 C12 C7 -1.1(4) .
O5 C7 C12 C11 176.4(2) .
C8 C7 C12 C11 0.5(4) .
C11 C10 C13 O6 169.7(3) .
C9 C10 C13 O6 -7.2(4) .
C11 C10 C13 O7 -10.0(4) .
C9 C10 C13 O7 173.0(2) .
C19 C14 C15 C16 -3.1(4) .
O8 C14 C15 C16 173.3(2) .
C14 C15 C16 C17 1.4(4) .
C15 C16 C17 C18 1.0(4) .
C15 C16 C17 C20 -176.7(2) .
C16 C17 C18 C19 -1.8(4) .
C20 C17 C18 C19 175.8(2) .
C17 C18 C19 C14 0.2(3) .
C15 C14 C19 C18 2.3(3) .
O8 C14 C19 C18 -174.3(2) .
C16 C17 C20 O9 2.7(4) .
C18 C17 C20 O9 -175.0(2) .
C16 C17 C20 O10 -178.7(2) .
C18 C17 C20 O10 3.7(3) .
C6 C1 C21 O4 155.9(2) .
C2 C1 C21 O4 -21.7(3) .
C6 C1 C21 O3 -22.2(3) .
C2 C1 C21 O3 160.2(2) .
O4 C21 O3 Co1 -25.0(3) .
C1 C21 O3 Co1 152.98(14) .
O3 Co1 O3 C21 -3(24) 2_577
O2 Co1 O3 C21 -44.58(17) 2_577
O2 Co1 O3 C21 135.42(17) .
O1 Co1 O3 C21 45.08(17) 2_577
O1 Co1 O3 C21 -134.92(17) .
C12 C7 O5 C3 11.9(3) .
C8 C7 O5 C3 -172.1(2) .
C2 C3 O5 C7 51.5(3) .
C4 C3 O5 C7 -131.8(2) .
C15 C14 O8 C5 25.3(3) .
C19 C14 O8 C5 -158.2(2) .
C6 C5 O8 C14 70.9(3) .
C4 C5 O8 C14 -112.5(2) .
